data_4083260
loop_
_publ_author_name
'Zhang, Jun'
'Qin, Xinke'
'Fu, Jun'
'Wang, Xiao'
'Su, Xiaolong'
'Hu, Fangle'
'Jiao, Jiajun'
'Shi, Min'

_publ_section_title
;
 Fine-Tunable 3,4-Dihydroquinazol-2-ylidene Carbenes: Synthesis,
 Rhodium(I) Complexes, and Reactivity
;
_journal_issue 23
_journal_name_full Organometallics
_journal_page_first 8275
_journal_paper_doi 10.1021/om300887y
_journal_volume 31
_journal_year 2012
_chemical_formula_sum 'C25 H36 Cl N2 Rh'
_chemical_formula_weight 502.92
_chemical_name_systematic
; 
 ? 
;
_space_group_IT_number 14
_symmetry_cell_setting monoclinic
_symmetry_space_group_name_Hall '-P 2ybc'
_symmetry_space_group_name_H-M 'P 1 21/c 1'
_atom_sites_solution_hydrogens geom
_atom_sites_solution_primary direct
_atom_sites_solution_secondary difmap
_audit_creation_method SHELXL-97
_cell_angle_alpha 90.00
_cell_angle_beta 110.777(4)
_cell_angle_gamma 90.00
_cell_formula_units_Z 4
_cell_length_a 11.471(4)
_cell_length_b 14.344(5)
_cell_length_c 15.534(6)
_cell_measurement_reflns_used 896
_cell_measurement_temperature 293(2)
_cell_measurement_theta_max 26.952
_cell_measurement_theta_min 3.428
_cell_volume 2389.7(15)
_computing_cell_refinement 'Bruker SMART'
_computing_data_collection 'Bruker SMART'
_computing_data_reduction 'Bruker SHELXTL'
_computing_molecular_graphics 'Bruker SHELXTL'
_computing_publication_material 'Bruker SHELXTL'
_computing_structure_refinement 'SHELXL-97 (Sheldrick, 1997)'
_computing_structure_solution 'SHELXS-97 (Sheldrick, 1990)'
_diffrn_ambient_temperature 293(2)
_diffrn_measured_fraction_theta_full 0.994
_diffrn_measured_fraction_theta_max 0.994
_diffrn_measurement_device_type 'CCD area detector'
_diffrn_measurement_method 'phi and omega scans'
_diffrn_radiation_monochromator graphite
_diffrn_radiation_source 'fine-focus sealed tube'
_diffrn_radiation_type MoK\a
_diffrn_radiation_wavelength 0.71073
_diffrn_reflns_av_R_equivalents 0.0336
_diffrn_reflns_av_sigmaI/netI 0.0353
_diffrn_reflns_limit_h_max 13
_diffrn_reflns_limit_h_min -14
_diffrn_reflns_limit_k_max 17
_diffrn_reflns_limit_k_min -17
_diffrn_reflns_limit_l_max 17
_diffrn_reflns_limit_l_min -19
_diffrn_reflns_number 10564
_diffrn_reflns_theta_full 26.01
_diffrn_reflns_theta_max 26.01
_diffrn_reflns_theta_min 2.00
_diffrn_standards_decay_% 3.56
_exptl_absorpt_coefficient_mu 0.840
_exptl_absorpt_correction_T_max 0.7576
_exptl_absorpt_correction_T_min 0.6240
_exptl_absorpt_correction_type multi-scan
_exptl_absorpt_process_details sadabs
_exptl_crystal_colour 'light yellow'
_exptl_crystal_density_diffrn 1.398
_exptl_crystal_density_method 'not measured'
_exptl_crystal_description block
_exptl_crystal_F_000 1048
_exptl_crystal_size_max 0.62
_exptl_crystal_size_mid 0.40
_exptl_crystal_size_min 0.35
_refine_diff_density_max 0.533
_refine_diff_density_min -0.498
_refine_diff_density_rms 0.092
_refine_ls_extinction_method none
_refine_ls_goodness_of_fit_ref 1.048
_refine_ls_hydrogen_treatment mixed
_refine_ls_matrix_type full
_refine_ls_number_parameters 309
_refine_ls_number_reflns 4666
_refine_ls_number_restraints 50
_refine_ls_restrained_S_all 1.052
_refine_ls_R_factor_all 0.0430
_refine_ls_R_factor_gt 0.0320
_refine_ls_shift/su_max 0.002
_refine_ls_shift/su_mean 0.000
_refine_ls_structure_factor_coef Fsqd
_refine_ls_weighting_details 'calc w=1/[\s^2^(Fo^2^)+(0.0474P)^2^+0.0000P] where P=(Fo^2^+2Fc^2^)/3'
_refine_ls_weighting_scheme calc
_refine_ls_wR_factor_gt 0.0791
_refine_ls_wR_factor_ref 0.0839
_reflns_number_gt 3719
_reflns_number_total 4666
_reflns_threshold_expression >2sigma(I)
_cod_data_source_file om300887y_si_001.cif
_cod_data_source_block a20326a
_cod_depositor_comments
;
The following automatic conversions were performed:

'_symmetry_cell_setting' value 'Monoclinic' changed to 'monoclinic'
according to
/usr/data/users/saulius/automatic-downloads/retrospective/ACS/lib/dictionaries/cif_core.dic
dictionary named 'cif_core.dic' version 2.4.2 from 2011-04-26.

Automatic conversion script
Id: cif_fix_values 2281 2013-09-26 08:29:07Z andrius 
;
_cod_original_sg_symbol_H-M P2(1)/c
_cod_database_code 4083260

loop_
_symmetry_equiv_pos_as_xyz
'x, y, z'
'-x, y+1/2, -z+1/2'
'-x, -y, -z'
'x, -y-1/2, z-1/2'

loop_
_atom_site_label
_atom_site_type_symbol
_atom_site_fract_x
_atom_site_fract_y
_atom_site_fract_z
_atom_site_U_iso_or_equiv
_atom_site_adp_type
_atom_site_occupancy
_atom_site_symmetry_multiplicity
_atom_site_calc_flag
_atom_site_refinement_flags
_atom_site_disorder_assembly
_atom_site_disorder_group
Rh1 Rh 0.37714(2) 0.436849(13) 0.204263(13) 0.04299(9) Uani 1 1 d . . .
Cl1 Cl 0.40135(8) 0.28288(5) 0.15539(5) 0.0639(2) Uani 1 1 d . A .
N1 N 0.62142(19) 0.41658(13) 0.36300(13) 0.0352(4) Uani 1 1 d . . .
N2 N 0.44954(17) 0.36952(13) 0.39621(12) 0.0339(4) Uani 1 1 d . . .
C1 C 0.4948(2) 0.40427(15) 0.33470(15) 0.0319(5) Uani 1 1 d . A .
C2 C 0.7040(2) 0.37487(15) 0.44447(16) 0.0348(5) Uani 1 1 d . A .
C3 C 0.6553(2) 0.34260(16) 0.50944(15) 0.0348(5) Uani 1 1 d . . .
C4 C 0.5226(2) 0.36143(19) 0.49445(15) 0.0407(6) Uani 1 1 d . A .
H4A H 0.4894 0.3112 0.5208 0.049 Uiso 1 1 calc R . .
H4B H 0.5160 0.4188 0.5254 0.049 Uiso 1 1 calc R . .
C5 C 0.6710(3) 0.45779(19) 0.29391(18) 0.0447(6) Uani 1 1 d . A .
H5 H 0.5979 0.4841 0.2458 0.054 Uiso 1 1 calc R . .
C6 C 0.7562(3) 0.5403(2) 0.3323(2) 0.0661(9) Uani 1 1 d . . .
H6A H 0.7163 0.5831 0.3605 0.099 Uiso 1 1 calc R A .
H6B H 0.7735 0.5711 0.2833 0.099 Uiso 1 1 calc R . .
H6C H 0.8329 0.5188 0.3774 0.099 Uiso 1 1 calc R . .
C7 C 0.7207(3) 0.3846(2) 0.2451(2) 0.0689(9) Uani 1 1 d . . .
H7A H 0.8044 0.3683 0.2829 0.103 Uiso 1 1 calc R A .
H7B H 0.7203 0.4092 0.1875 0.103 Uiso 1 1 calc R . .
H7C H 0.6689 0.3301 0.2340 0.103 Uiso 1 1 calc R . .
C8 C 0.7304(3) 0.29659(18) 0.58701(17) 0.0473(6) Uani 1 1 d . A .
H8 H 0.6961 0.2739 0.6289 0.057 Uiso 1 1 calc R . .
C9 C 0.8552(3) 0.2836(2) 0.6036(2) 0.0641(8) Uani 1 1 d . . .
H9 H 0.9056 0.2530 0.6565 0.077 Uiso 1 1 calc R A .
C10 C 0.9041(3) 0.3165(2) 0.5409(2) 0.0658(9) Uani 1 1 d . A .
H10 H 0.9885 0.3082 0.5516 0.079 Uiso 1 1 calc R . .
C11 C 0.8307(2) 0.3614(2) 0.46252(19) 0.0529(7) Uani 1 1 d . . .
H11 H 0.8659 0.3832 0.4209 0.063 Uiso 1 1 calc R A .
C12 C 0.3169(2) 0.34383(17) 0.36854(17) 0.0394(5) Uani 1 1 d . A .
H12 H 0.2751 0.3652 0.3051 0.047 Uiso 1 1 calc R . .
C13 C 0.3000(2) 0.23867(18) 0.3693(2) 0.0499(7) Uani 1 1 d . . .
H13A H 0.3425 0.2150 0.4311 0.060 Uiso 1 1 calc R A .
H13B H 0.3372 0.2097 0.3288 0.060 Uiso 1 1 calc R . .
C14 C 0.1623(3) 0.2133(2) 0.3378(3) 0.0692(9) Uani 1 1 d . A .
H14A H 0.1221 0.2303 0.2735 0.083 Uiso 1 1 calc R . .
H14B H 0.1540 0.1465 0.3429 0.083 Uiso 1 1 calc R . .
C15 C 0.0975(3) 0.2627(2) 0.3948(3) 0.0736(10) Uani 1 1 d . . .
H15A H 0.0091 0.2485 0.3703 0.088 Uiso 1 1 calc R A .
H15B H 0.1309 0.2403 0.4577 0.088 Uiso 1 1 calc R . .
C16 C 0.1155(3) 0.3669(2) 0.3938(2) 0.0646(8) Uani 1 1 d . A .
H16A H 0.0763 0.3966 0.4327 0.078 Uiso 1 1 calc R . .
H16B H 0.0756 0.3902 0.3316 0.078 Uiso 1 1 calc R . .
C17 C 0.2535(2) 0.3918(2) 0.4281(2) 0.0510(7) Uani 1 1 d . . .
H17A H 0.2927 0.3721 0.4917 0.061 Uiso 1 1 calc R A .
H17B H 0.2631 0.4589 0.4256 0.061 Uiso 1 1 calc R . .
C18 C 0.2997(3) 0.54828(19) 0.2538(2) 0.0539(8) Uani 0.758(12) 1 d P A 1
H18 H 0.316(2) 0.5374(19) 0.319(2) 0.051(8) Uiso 0.758(12) 1 d P A 1
C19 C 0.3947(3) 0.5825(2) 0.2280(2) 0.0584(8) Uani 0.758(12) 1 d PD A 1
H19 H 0.4681(18) 0.5908(19) 0.2764(15) 0.044(7) Uiso 0.758(12) 1 d PD A 1
C20 C 0.3761(4) 0.6377(2) 0.1410(2) 0.0841(11) Uani 0.758(12) 1 d P A 1
H20A H 0.2984 0.6719 0.1252 0.101 Uiso 0.758(12) 1 calc PR A 1
H20B H 0.4428 0.6831 0.1539 0.101 Uiso 0.758(12) 1 calc PR A 1
C21 C 0.3732(12) 0.5821(4) 0.0602(4) 0.107(3) Uani 0.758(12) 1 d PU A 1
H21A H 0.4574 0.5747 0.0605 0.128 Uiso 0.758(12) 1 calc PR A 1
H21B H 0.3249 0.6149 0.0043 0.128 Uiso 0.758(12) 1 calc PR A 1
C22 C 0.3162(10) 0.4869(7) 0.0608(7) 0.075(3) Uani 0.758(12) 1 d PU A 1
H22 H 0.3566 0.4366 0.0458 0.090 Uiso 0.758(12) 1 calc PR A 1
C23 C 0.2148(10) 0.4668(7) 0.0803(7) 0.077(3) Uani 0.758(12) 1 d PU A 1
H23 H 0.1948 0.4040 0.0807 0.093 Uiso 0.758(12) 1 calc PR A 1
C24 C 0.1279(6) 0.5367(5) 0.1021(4) 0.086(2) Uani 0.758(12) 1 d PU A 1
H24A H 0.1269 0.5939 0.0686 0.104 Uiso 0.758(12) 1 calc PR A 1
H24B H 0.0439 0.5115 0.0798 0.104 Uiso 0.758(12) 1 calc PR A 1
C25 C 0.1625(3) 0.5597(2) 0.2018(3) 0.0824(11) Uani 0.758(12) 1 d P A 1
H25A H 0.1166 0.5194 0.2287 0.099 Uiso 0.758(12) 1 calc PR A 1
H25B H 0.1387 0.6236 0.2078 0.099 Uiso 0.758(12) 1 calc PR A 1
C18' C 0.2997(3) 0.54828(19) 0.2538(2) 0.0539(8) Uani 0.242(12) 1 d P A 2
H18A H 0.316(2) 0.5374(19) 0.319(2) 0.051(8) Uiso 0.242(12) 1 d P A 2
C19' C 0.3947(3) 0.5825(2) 0.2280(2) 0.0584(8) Uani 0.242(12) 1 d P A 2
H19A H 0.4681(18) 0.5908(19) 0.2764(15) 0.044(7) Uiso 0.242(12) 1 d P A 2
C20' C 0.3761(4) 0.6377(2) 0.1410(2) 0.0841(11) Uani 0.242(12) 1 d P A 2
H20C H 0.4550 0.6452 0.1319 0.101 Uiso 0.242(12) 1 calc PR A 2
H20D H 0.3433 0.6991 0.1455 0.101 Uiso 0.242(12) 1 calc PR A 2
C21' C 0.277(3) 0.5799(15) 0.0544(14) 0.101(8) Uani 0.242(12) 1 d PU A 2
H21C H 0.1948 0.6044 0.0447 0.121 Uiso 0.242(12) 1 calc PR A 2
H21D H 0.2962 0.5953 0.0000 0.121 Uiso 0.242(12) 1 calc PR A 2
C22' C 0.269(3) 0.469(3) 0.058(3) 0.064(9) Uani 0.242(12) 1 d PDU A 2
H22' H 0.3201 0.4296 0.0406 0.077 Uiso 0.242(12) 1 calc PR A 2
C23' C 0.179(2) 0.438(2) 0.090(2) 0.071(7) Uani 0.242(12) 1 d PDU A 2
H23' H 0.1665 0.3739 0.0820 0.085 Uiso 0.242(12) 1 calc PR A 2
C24' C 0.0948(14) 0.4819(18) 0.1354(13) 0.079(6) Uani 0.242(12) 1 d PU A 2
H24C H 0.0679 0.4345 0.1688 0.095 Uiso 0.242(12) 1 calc PR A 2
H24D H 0.0213 0.5072 0.0883 0.095 Uiso 0.242(12) 1 calc PR A 2
C25' C 0.1625(3) 0.5597(2) 0.2018(3) 0.0824(11) Uani 0.242(12) 1 d P A 2
H25C H 0.1506 0.6173 0.1669 0.099 Uiso 0.242(12) 1 calc PR A 2
H25D H 0.1218 0.5674 0.2465 0.099 Uiso 0.242(12) 1 calc PR A 2

loop_
_atom_site_aniso_label
_atom_site_aniso_U_11
_atom_site_aniso_U_22
_atom_site_aniso_U_33
_atom_site_aniso_U_23
_atom_site_aniso_U_13
_atom_site_aniso_U_12
Rh1 0.05830(16) 0.03298(13) 0.02887(13) -0.00226(8) 0.00458(9) 0.00671(9)
Cl1 0.1003(6) 0.0385(4) 0.0480(4) -0.0096(3) 0.0205(4) 0.0063(4)
N1 0.0388(12) 0.0356(11) 0.0338(11) 0.0023(8) 0.0163(9) 0.0006(8)
N2 0.0310(10) 0.0408(11) 0.0283(10) -0.0016(8) 0.0085(8) -0.0020(8)
C1 0.0390(13) 0.0254(10) 0.0307(12) -0.0031(9) 0.0116(10) 0.0026(9)
C2 0.0327(13) 0.0325(12) 0.0381(13) -0.0042(10) 0.0112(10) -0.0032(9)
C3 0.0364(13) 0.0332(12) 0.0318(12) -0.0048(10) 0.0085(10) -0.0039(10)
C4 0.0392(14) 0.0523(15) 0.0300(12) 0.0008(11) 0.0114(10) -0.0045(11)
C5 0.0503(15) 0.0498(15) 0.0416(15) 0.0068(12) 0.0257(12) 0.0012(12)
C6 0.078(2) 0.0552(18) 0.077(2) 0.0072(16) 0.0425(19) -0.0131(16)
C7 0.073(2) 0.085(2) 0.061(2) -0.0127(17) 0.0399(17) 0.0034(18)
C8 0.0542(17) 0.0443(15) 0.0396(14) 0.0043(12) 0.0120(12) 0.0015(12)
C9 0.0509(19) 0.078(2) 0.0514(17) 0.0129(16) 0.0028(14) 0.0137(15)
C10 0.0343(16) 0.090(2) 0.064(2) 0.0022(17) 0.0067(14) 0.0105(15)
C11 0.0431(16) 0.0637(18) 0.0537(17) 0.0045(14) 0.0193(13) 0.0010(13)
C12 0.0305(13) 0.0452(14) 0.0394(13) -0.0055(11) 0.0085(10) -0.0019(10)
C13 0.0447(16) 0.0456(15) 0.0610(17) -0.0104(13) 0.0206(13) -0.0059(12)
C14 0.0543(19) 0.064(2) 0.089(2) -0.0219(18) 0.0255(17) -0.0187(15)
C15 0.0475(19) 0.076(2) 0.106(3) -0.017(2) 0.0373(19) -0.0205(16)
C16 0.0398(16) 0.074(2) 0.083(2) -0.0131(18) 0.0262(16) -0.0023(14)
C17 0.0393(15) 0.0521(16) 0.0649(18) -0.0131(14) 0.0226(13) -0.0015(12)
C18 0.0600(19) 0.0413(16) 0.0493(18) -0.0074(13) 0.0056(14) 0.0173(13)
C19 0.072(2) 0.0350(15) 0.0562(19) -0.0027(13) 0.0080(17) 0.0083(14)
C20 0.115(3) 0.058(2) 0.071(2) 0.0139(18) 0.023(2) 0.000(2)
C21 0.192(9) 0.057(3) 0.072(4) 0.024(3) 0.048(5) 0.001(4)
C22 0.125(8) 0.051(4) 0.031(3) 0.006(2) 0.005(5) 0.011(5)
C23 0.093(7) 0.062(5) 0.041(5) -0.015(4) -0.020(4) 0.009(5)
C24 0.071(4) 0.078(4) 0.077(4) -0.011(3) -0.016(3) 0.020(3)
C25 0.071(2) 0.080(3) 0.076(3) -0.0069(18) 0.0006(19) 0.0262(18)
C18' 0.0600(19) 0.0413(16) 0.0493(18) -0.0074(13) 0.0056(14) 0.0173(13)
C19' 0.072(2) 0.0350(15) 0.0562(19) -0.0027(13) 0.0080(17) 0.0083(14)
C20' 0.115(3) 0.058(2) 0.071(2) 0.0139(18) 0.023(2) 0.000(2)
C21' 0.120(15) 0.101(13) 0.067(10) 0.032(8) 0.013(10) -0.021(12)
C22' 0.070(16) 0.070(16) 0.050(12) 0.012(11) 0.020(11) 0.014(12)
C23' 0.067(13) 0.073(14) 0.046(9) -0.001(10) -0.013(9) 0.036(10)
C24' 0.052(8) 0.094(12) 0.067(10) -0.010(9) -0.009(7) 0.003(8)
C25' 0.071(2) 0.080(3) 0.076(3) -0.0069(18) 0.0006(19) 0.0262(18)

loop_
_atom_type_symbol
_atom_type_description
_atom_type_scat_dispersion_real
_atom_type_scat_dispersion_imag
_atom_type_scat_source
C C 0.0033 0.0016 'International Tables Vol C Tables 4.2.6.8 and 6.1.1.4'
H H 0.0000 0.0000 'International Tables Vol C Tables 4.2.6.8 and 6.1.1.4'
N N 0.0061 0.0033 'International Tables Vol C Tables 4.2.6.8 and 6.1.1.4'
Cl Cl 0.1484 0.1585 'International Tables Vol C Tables 4.2.6.8 and 6.1.1.4'
Rh Rh -1.1178 0.9187 'International Tables Vol C Tables 4.2.6.8 and 6.1.1.4'

loop_
_geom_angle_atom_site_label_1
_geom_angle_atom_site_label_2
_geom_angle_atom_site_label_3
_geom_angle
C1 Rh1 C18 91.57(11)
C1 Rh1 C19 93.70(11)
C18 Rh1 C19 38.11(12)
C1 Rh1 C23 165.4(3)
C18 Rh1 C23 80.5(3)
C19 Rh1 C23 87.6(3)
C1 Rh1 C22 159.1(3)
C18 Rh1 C22 95.7(3)
C19 Rh1 C22 80.3(3)
C23 Rh1 C22 35.3(4)
C1 Rh1 C22' 173.4(8)
C18 Rh1 C22' 93.3(11)
C19 Rh1 C22' 87.4(10)
C23 Rh1 C22' 21.0(7)
C22 Rh1 C22' 15.3(7)
C1 Rh1 C23' 151.0(7)
C18 Rh1 C23' 81.4(8)
C19 Rh1 C23' 97.6(7)
C23 Rh1 C23' 15.8(6)
C22 Rh1 C23' 49.9(7)
C22' Rh1 C23' 34.8(6)
C1 Rh1 Cl1 89.62(7)
C18 Rh1 Cl1 158.92(10)
C19 Rh1 Cl1 162.65(10)
C23 Rh1 Cl1 93.4(3)
C22 Rh1 Cl1 90.6(3)
C22' Rh1 Cl1 87.4(11)
C23' Rh1 Cl1 87.4(7)
C1 N1 C2 121.90(19)
C1 N1 C5 116.6(2)
C2 N1 C5 120.1(2)
C1 N2 C4 123.51(19)
C1 N2 C12 120.53(19)
C4 N2 C12 115.77(18)
N2 C1 N1 117.1(2)
N2 C1 Rh1 120.35(16)
N1 C1 Rh1 122.58(16)
C11 C2 C3 117.8(2)
C11 C2 N1 123.9(2)
C3 C2 N1 118.3(2)
C8 C3 C2 120.4(2)
C8 C3 C4 121.0(2)
C2 C3 C4 118.6(2)
N2 C4 C3 110.81(18)
N1 C5 C6 112.4(2)
N1 C5 C7 112.9(2)
C6 C5 C7 115.6(3)
C9 C8 C3 121.1(3)
C10 C9 C8 118.8(3)
C9 C10 C11 121.1(3)
C10 C11 C2 120.8(3)
N2 C12 C13 111.48(19)
N2 C12 C17 111.98(19)
C13 C12 C17 110.7(2)
C12 C13 C14 110.7(2)
C15 C14 C13 111.6(3)
C16 C15 C14 111.0(3)
C15 C16 C17 111.0(2)
C16 C17 C12 109.9(2)
C19 C18 C25 126.2(3)
C19 C18 Rh1 71.60(17)
C25 C18 Rh1 112.6(2)
C18 C19 C20 124.8(3)
C18 C19 Rh1 70.29(17)
C20 C19 Rh1 112.7(2)
C21 C20 C19 115.4(3)
C20 C21 C22 111.2(6)
C23 C22 C21 127.5(9)
C23 C22 Rh1 71.9(6)
C21 C22 Rh1 108.5(5)
C22 C23 C24 126.6(9)
C22 C23 Rh1 72.8(6)
C24 C23 Rh1 110.5(5)
C25 C24 C23 114.8(5)
C24 C25 C18 112.1(4)
C23' C22' C21' 114(3)
C23' C22' Rh1 77(2)
C21' C22' Rh1 103(2)
C22' C23' C24' 135(3)
C22' C23' Rh1 68(2)
C24' C23' Rh1 104.9(17)

loop_
_geom_bond_atom_site_label_1
_geom_bond_atom_site_label_2
_geom_bond_distance
Rh1 C1 2.051(2)
Rh1 C18 2.102(3)
Rh1 C19 2.119(3)
Rh1 C23 2.194(9)
Rh1 C22 2.206(10)
Rh1 C22' 2.21(4)
Rh1 C23' 2.33(3)
Rh1 Cl1 2.3833(10)
N1 C1 1.372(3)
N1 C2 1.416(3)
N1 C5 1.503(3)
N2 C1 1.335(3)
N2 C4 1.462(3)
N2 C12 1.474(3)
C2 C11 1.393(3)
C2 C3 1.394(3)
C3 C8 1.376(3)
C3 C4 1.481(3)
C5 C6 1.516(4)
C5 C7 1.520(4)
C8 C9 1.374(4)
C9 C10 1.369(4)
C10 C11 1.371(4)
C12 C13 1.521(4)
C12 C17 1.528(3)
C13 C14 1.523(4)
C14 C15 1.519(4)
C15 C16 1.510(4)
C16 C17 1.523(4)
C18 C19 1.378(5)
C18 C25 1.502(4)
C19 C20 1.514(5)
C20 C21 1.477(7)
C21 C22 1.516(10)
C22 C23 1.333(14)
C23 C24 1.535(12)
C24 C25 1.493(7)
C21' C22' 1.59(4)
C22' C23' 1.363(19)
C23' C24' 1.52(3)
